data_7250026
loop_
_publ_author_name
'Kory\<t\'akov\'a, Ad\'ela'
'Chatziadi, Argyro'
'Rohl\'i\<cek, Jan'
'Zme\<skalov\'a, Eli\<ska'
'Ber\'anek, Josef'
'\<So\'o\<s, Miroslav'

_publ_section_title
;
 Stability study and structural insights into cannabidiol cocrystals
;
_journal_issue 14
_journal_name_full CrystEngComm
_journal_page_first 2154
_journal_page_last 2165
_journal_paper_doi 10.1039/D4CE01314J
_journal_volume 27
_journal_year 2025
_chemical_absolute_configuration ad
_chemical_formula_moiety 'C26 H39 N1 O4'
_chemical_formula_sum 'C26 H39 N O4'
_chemical_formula_weight 429.60
_space_group_IT_number 18
_space_group_name_Hall 'P 2bc 2'
_space_group_name_H-M_alt 'P 2 21 21'
_symmetry_cell_setting orthorhombic
_symmetry_space_group_name_H-M 'P 2 21 21'
_atom_sites_solution_hydrogens difmap
_atom_sites_solution_primary other
_audit_update_record
;
2024-05-08 deposited with the CCDC.	2025-02-25 downloaded from the CCDC.
;
_cell_angle_alpha 90
_cell_angle_beta 90
_cell_angle_gamma 90
_cell_formula_units_Z 8
_cell_length_a 8.94670(10)
_cell_length_b 16.7061(3)
_cell_length_c 32.6593(5)
_cell_measurement_reflns_used 15353
_cell_measurement_temperature 95
_cell_measurement_theta_max 73.13
_cell_measurement_theta_min 4.81
_cell_volume 4881.40(13)
_computing_cell_refinement
; 
 CrysAlisPro (Rigaku Oxford Diffraction, 2017) 
;
_computing_data_collection 'SuperNova, (Oxford Diffraction, 2010)'
_computing_data_reduction
; 
 CrysAlisPro (Rigaku Oxford Diffraction, 2017) 
;
_computing_molecular_graphics 'CAMERON (Watkin et al., 1996)'
_computing_publication_material 'CRYSTALS (Betteridge et al., 2003)'
_computing_structure_refinement 'CRYSTALS (Betteridge et al., 2003)'
_computing_structure_solution 'Superflip (Palatinus & Chapuis, 2007)'
_diffrn_ambient_temperature 95
_diffrn_measured_fraction_theta_full 1.000
_diffrn_measured_fraction_theta_max 0.993
_diffrn_measurement_device Area
_diffrn_measurement_device_type 'Oxford Diffraction SuperNova'
_diffrn_measurement_method \w
_diffrn_radiation_monochromator 'focussing mirrors'
_diffrn_radiation_type 'Cu K\a'
_diffrn_radiation_wavelength 1.54184
_diffrn_reflns_av_R_equivalents 0.046
_diffrn_reflns_av_unetI/netI 0.080
_diffrn_reflns_limit_h_max 11
_diffrn_reflns_limit_h_min -8
_diffrn_reflns_limit_k_max 19
_diffrn_reflns_limit_k_min -20
_diffrn_reflns_limit_l_max 40
_diffrn_reflns_limit_l_min -40
_diffrn_reflns_number 36993
_diffrn_reflns_theta_full 71.868
_diffrn_reflns_theta_max 73.654
_diffrn_reflns_theta_min 2.706
_diffrn_standards_number 0
_exptl_absorpt_coefficient_mu 0.615
_exptl_absorpt_correction_T_max 0.98
_exptl_absorpt_correction_T_min 0.51
_exptl_absorpt_correction_type multi-scan
_exptl_absorpt_process_details
; 
 CrysAlisPro (Rigaku Oxford Diffraction, 2017) 
;
_exptl_crystal_colour colourless
_exptl_crystal_density_diffrn 1.169
_exptl_crystal_density_meas ?
_exptl_crystal_density_method 'not measured'
_exptl_crystal_description needle
_exptl_crystal_F_000 1872
_exptl_crystal_size_max 0.661
_exptl_crystal_size_mid 0.094
_exptl_crystal_size_min 0.036
_refine_diff_density_max 0.24
_refine_diff_density_min -0.23
_refine_ls_abs_structure_details
; 
 Parsons, Flack & Wagner (2013), 
 0 Friedel Pairs 
;
_refine_ls_abs_structure_Flack 0.
_refine_ls_extinction_coef 68(8)
_refine_ls_extinction_method 'Larson (1970), Equation 22'
_refine_ls_goodness_of_fit_ref 1.0315
_refine_ls_hydrogen_treatment constr
_refine_ls_matrix_type full
_refine_ls_number_parameters 578
_refine_ls_number_reflns 9676
_refine_ls_number_restraints 70
_refine_ls_R_factor_all 0.0482
_refine_ls_R_factor_gt 0.0446
_refine_ls_shift/su_max 0.0039328
_refine_ls_shift/su_mean 0.0001556
_refine_ls_structure_factor_coef Fsqd
_refine_ls_weighting_details
;
 Method= Modified Sheldrick 
 w=1/[\s^2^(F^2^) + ( 0.04P)^2^ + 3.21P] 
 ,where P=(max(Fo^2^,0) + 2Fc^2^)/3 
;
_refine_ls_weighting_scheme calc
_refine_ls_wR_factor_all 0.1137
_refine_ls_wR_factor_gt 0.1115
_refine_ls_wR_factor_ref 0.1137
_reflns_limit_h_max 11
_reflns_limit_h_min -11
_reflns_limit_k_max 20
_reflns_limit_k_min 0
_reflns_limit_l_max 40
_reflns_limit_l_min 0
_reflns_number_gt 9022
_reflns_number_total 9678
_reflns_threshold_expression I>2.0\s(I)
_oxford_diffrn_Wilson_B_factor 2.07
_oxford_diffrn_Wilson_scale 0.12
_oxford_refine_ls_r_factor_ref 0.0482
_oxford_refine_ls_scale 2.93(2)
_oxford_reflns_number_all 9676
_cod_data_source_file d4ce01314j2.cif
_cod_data_source_block I_CCDC1
_cod_depositor_comments
;
The following automatic conversions were performed:

data item '_exptl_crystal_density_meas' value 'not measured' was
changed to '?' -- the value is perceived as not measured.

Automatic conversion script
Id: cif_fix_values 8170 2020-07-09 18:12:32Z antanas 

 Adding full bibliography for 7250025--7250027.cif.
;
_cod_original_sg_symbol_H-M 'P 2 21 21 '
_cod_original_formula_sum 'C26 H39 N1 O4'
_cod_database_code 7250026
_oxford_refine_reflns_threshold_expression I>-3.0\s(I)
_oxford_refine_ls_r_factor_all 0.0482
_oxford_refine_ls_wr_factor_all 0.1137
_oxford_hooft_y 0.
_oxford_bijvoet_difference 0.
_oxford_refined_flack_x 0.24(17)

loop_
_symmetry_equiv_pos_as_xyz
x,y,z
-x,-y+1/2,z+1/2
x,-y,-z
-x,y+1/2,-z+1/2

loop_
_atom_site_label
_atom_site_type_symbol
_atom_site_fract_x
_atom_site_fract_y
_atom_site_fract_z
_atom_site_U_iso_or_equiv
_atom_site_occupancy
_atom_site_adp_type
_atom_site_refinement_flags_posn
_atom_site_refinement_flags_adp
_atom_site_refinement_flags_occupancy
_atom_site_disorder_assembly
_atom_site_disorder_group
_atom_site_attached_hydrogens
O1 O 0.38948(17) 0.44470(10) 0.55270(5) 0.0246 1.0000 Uani . . . . . .
C2 C 0.5192(3) 0.47420(14) 0.55136(7) 0.0224 1.0000 Uani . . . . . .
O3 O 0.54953(18) 0.54668(9) 0.54714(5) 0.0262 1.0000 Uani . . . . . .
C4 C 0.6507(2) 0.41536(14) 0.55413(7) 0.0224 1.0000 Uani . . . . . .
N5 N 0.7922(2) 0.46143(12) 0.55956(6) 0.0230 1.0000 Uani . . . . . .
C6 C 0.8251(3) 0.46560(17) 0.60486(8) 0.0324 1.0000 Uani . . . . . .
C7 C 0.7008(3) 0.41791(17) 0.62543(8) 0.0340 1.0000 Uani . . . . . .
C8 C 0.6481(3) 0.36154(15) 0.59176(9) 0.0306 1.0000 Uani . . . . . .
H81 H 0.7205 0.3179 0.5890 0.0361 1.0000 Uiso R . . . . .
H82 H 0.5486 0.3404 0.5970 0.0360 1.0000 Uiso R . . . . .
H72 H 0.7411 0.3890 0.6487 0.0404 1.0000 Uiso R . . . . .
H71 H 0.6196 0.4521 0.6349 0.0395 1.0000 Uiso R . . . . .
H62 H 0.8239 0.5212 0.6139 0.0379 1.0000 Uiso R . . . . .
H61 H 0.9227 0.4426 0.6104 0.0383 1.0000 Uiso R . . . . .
H52 H 0.8691 0.4362 0.5467 0.0337 1.0000 Uiso R . . . . .
H51 H 0.7818 0.5111 0.5497 0.0344 1.0000 Uiso R . . . . .
H41 H 0.6596 0.3855 0.5288 0.0269 1.0000 Uiso R . . . . .
O9 O 0.88902(17) 0.60849(10) 0.53097(5) 0.0250 1.0000 Uani . . . . . .
C10 C 1.0173(2) 0.60430(13) 0.51539(7) 0.0224 1.0000 Uani . . . . . .
O11 O 1.04633(18) 0.59311(10) 0.47857(5) 0.0271 1.0000 Uani . . . . . .
C12 C 1.1507(2) 0.61204(14) 0.54505(7) 0.0230 1.0000 Uani . . . . . .
N13 N 1.2906(2) 0.62068(12) 0.52076(6) 0.0226 1.0000 Uani . . . . . .
C14 C 1.3231(3) 0.70937(15) 0.51630(9) 0.0292 1.0000 Uani . . . . . .
C15 C 1.1998(3) 0.75163(15) 0.54021(9) 0.0316 1.0000 Uani . . . . . .
C16 C 1.1473(3) 0.68845(15) 0.57063(8) 0.0294 1.0000 Uani . . . . . .
H161 H 1.2195 0.6839 0.5932 0.0339 1.0000 Uiso R . . . . .
H162 H 1.0461 0.7002 0.5815 0.0343 1.0000 Uiso R . . . . .
H151 H 1.2345 0.8000 0.5533 0.0373 1.0000 Uiso R . . . . .
H152 H 1.1162 0.7646 0.5220 0.0378 1.0000 Uiso R . . . . .
H141 H 1.4222 0.7201 0.5274 0.0341 1.0000 Uiso R . . . . .
H142 H 1.3187 0.7247 0.4873 0.0337 1.0000 Uiso R . . . . .
H131 H 1.2792 0.6000 0.4958 0.0322 1.0000 Uiso R . . . . .
H132 H 1.3686 0.5969 0.5331 0.0325 1.0000 Uiso R . . . . .
H121 H 1.1615 0.5642 0.5619 0.0269 1.0000 Uiso R . . . . .
O17 O 0.26655(18) 0.32700(10) 0.59625(5) 0.0244 1.0000 Uani . . . . . .
C18 C 0.1988(2) 0.35937(14) 0.63003(7) 0.0200 1.0000 Uani . . . . . .
C19 C 0.1263(2) 0.30601(13) 0.65671(7) 0.0201 1.0000 Uani . . . . . .
C20 C 0.0565(3) 0.34022(13) 0.69085(7) 0.0219 1.0000 Uani . . . . . .
O21 O -0.01598(19) 0.29374(10) 0.71951(5) 0.0280 1.0000 Uani . . . . . .
H211 H -0.0232 0.2465 0.7120 0.0411 1.0000 Uiso R . . . . .
C22 C 0.0579(3) 0.42188(14) 0.69820(7) 0.0234 1.0000 Uani . . . . . .
C23 C 0.1322(2) 0.47347(14) 0.67159(8) 0.0228 1.0000 Uani . . . . . .
C24 C 0.2035(2) 0.44084(14) 0.63741(7) 0.0219 1.0000 Uani . . . . . .
H241 H 0.2563 0.4755 0.6191 0.0264 1.0000 Uiso R . . . . .
C25 C 0.1338(3) 0.56256(14) 0.67886(8) 0.0291 1.0000 Uani D . . . . .
C26 C 0.2599(3) 0.59123(17) 0.70601(8) 0.0285 0.8000 Uani D . . . . .
C27 C 0.2851(8) 0.6060(5) 0.6722(3) 0.0376 0.2000 Uani D . . . . .
C28 C 0.4154(3) 0.57243(14) 0.69236(7) 0.0336 1.0000 Uani D . . . . .
C29 C 0.5372(3) 0.60783(17) 0.71763(9) 0.0329 0.8000 Uani D . . . . .
C30 C 0.5568(8) 0.6201(5) 0.6884(5) 0.0499 0.2000 Uani D . . . . .
C31 C 0.6937(3) 0.58259(19) 0.70626(11) 0.0484 1.0000 Uani D . . . . .
H221 H 0.0069 0.4419 0.7214 0.0284 1.0000 Uiso R . . . . .
C32 C 0.1288(2) 0.21694(13) 0.64836(7) 0.0205 1.0000 Uani . . . . . .
C33 C 0.2455(3) 0.17298(13) 0.67562(7) 0.0211 1.0000 Uani . . . . . .
C34 C 0.4030(3) 0.19838(13) 0.66557(7) 0.0229 1.0000 Uani . . . . . .
C35 C 0.4683(3) 0.16992(15) 0.62567(7) 0.0279 1.0000 Uani . . . . . .
H352 H 0.5665 0.1928 0.6211 0.0406 1.0000 Uiso R . . . . .
H353 H 0.4757 0.1120 0.6248 0.0403 1.0000 Uiso R . . . . .
H351 H 0.4059 0.1868 0.6034 0.0409 1.0000 Uiso R . . . . .
C36 C 0.4824(3) 0.24402(15) 0.69104(8) 0.0313 1.0000 Uani . . . . . .
H362 H 0.4415 0.2603 0.7166 0.0380 1.0000 Uiso R . . . . .
H361 H 0.5790 0.2603 0.6843 0.0371 1.0000 Uiso R . . . . .
C37 C 0.2227(3) 0.08259(14) 0.67183(8) 0.0269 1.0000 Uani . . . . . .
C38 C 0.0699(3) 0.05784(14) 0.68797(8) 0.0292 1.0000 Uani . . . . . .
C39 C -0.0538(3) 0.10997(14) 0.67154(7) 0.0254 1.0000 Uani . . . . . .
C40 C -0.0259(3) 0.17967(13) 0.65347(7) 0.0225 1.0000 Uani . . . . . .
H401 H -0.1073 0.2079 0.6429 0.0258 1.0000 Uiso R . . . . .
C41 C -0.2099(3) 0.07778(15) 0.67530(9) 0.0325 1.0000 Uani . . . . . .
H413 H -0.2795 0.1204 0.6741 0.0482 1.0000 Uiso R . . . . .
H412 H -0.2203 0.0507 0.7013 0.0487 1.0000 Uiso R . . . . .
H411 H -0.2269 0.0401 0.6527 0.0493 1.0000 Uiso R . . . . .
H381 H 0.0684 0.0625 0.7182 0.0339 1.0000 Uiso R . . . . .
H382 H 0.0480 0.0027 0.6812 0.0345 1.0000 Uiso R . . . . .
H371 H 0.3014 0.0549 0.6865 0.0318 1.0000 Uiso R . . . . .
H372 H 0.2258 0.0677 0.6435 0.0306 1.0000 Uiso R . . . . .
H331 H 0.2284 0.1873 0.7043 0.0247 1.0000 Uiso R . . . . .
H321 H 0.1562 0.2094 0.6202 0.0228 1.0000 Uiso R . . . . .
H171 H 0.3023 0.3642 0.5824 0.0355 1.0000 Uiso R . . . . .
O42 O 0.4692(2) -0.06203(10) 0.60266(5) 0.0311 1.0000 Uani . . . . . .
C43 C 0.5452(2) -0.11888(14) 0.58010(7) 0.0234 1.0000 Uani . . . . . .
C44 C 0.6106(2) -0.18609(13) 0.59870(7) 0.0219 1.0000 Uani . . . . . .
C45 C 0.6886(2) -0.23841(13) 0.57249(8) 0.0217 1.0000 Uani . . . . . .
O46 O 0.75318(18) -0.30413(10) 0.59014(5) 0.0255 1.0000 Uani . . . . . .
H461 H 0.7999 -0.3303 0.5729 0.0389 1.0000 Uiso R . . . . .
C47 C 0.6989(2) -0.22447(14) 0.53089(7) 0.0229 1.0000 Uani . . . . . .
C48 C 0.6323(3) -0.15755(14) 0.51320(7) 0.0242 1.0000 Uani . . . . . .
C49 C 0.5532(3) -0.10558(14) 0.53851(7) 0.0237 1.0000 Uani . . . . . .
H491 H 0.5059 -0.0608 0.5279 0.0291 1.0000 Uiso R . . . . .
C50 C 0.6428(3) -0.14282(15) 0.46759(7) 0.0270 1.0000 Uani . . . . . .
C51 C 0.7684(3) -0.08619(15) 0.45442(7) 0.0264 1.0000 Uani . . . . . .
C52 C 0.9254(3) -0.11520(15) 0.46519(7) 0.0252 1.0000 Uani . . . . . .
C53 C 1.0466(3) -0.05948(15) 0.44868(8) 0.0292 1.0000 Uani . . . . . .
C54 C 1.2038(3) -0.08499(17) 0.46050(9) 0.0336 1.0000 Uani . . . . . .
H542 H 1.2760 -0.0500 0.4481 0.0484 1.0000 Uiso R . . . . .
H543 H 1.2103 -0.0820 0.4899 0.0483 1.0000 Uiso R . . . . .
H541 H 1.2176 -0.1393 0.4513 0.0483 1.0000 Uiso R . . . . .
H532 H 1.0270 -0.0057 0.4598 0.0334 1.0000 Uiso R . . . . .
H531 H 1.0376 -0.0574 0.4196 0.0340 1.0000 Uiso R . . . . .
H522 H 0.9381 -0.1179 0.4948 0.0287 1.0000 Uiso R . . . . .
H521 H 0.9421 -0.1696 0.4538 0.0301 1.0000 Uiso R . . . . .
H512 H 0.7513 -0.0334 0.4673 0.0311 1.0000 Uiso R . . . . .
H511 H 0.7614 -0.0795 0.4249 0.0306 1.0000 Uiso R . . . . .
H502 H 0.6611 -0.1943 0.4538 0.0316 1.0000 Uiso R . . . . .
H501 H 0.5468 -0.1215 0.4586 0.0319 1.0000 Uiso R . . . . .
H471 H 0.7505 -0.2600 0.5141 0.0287 1.0000 Uiso R . . . . .
C55 C 0.6152(2) -0.19816(13) 0.64473(7) 0.0221 1.0000 Uani . . . . . .
C56 C 0.4650(3) -0.18530(14) 0.66511(7) 0.0258 1.0000 Uani . . . . . .
C57 C 0.4413(3) -0.14274(14) 0.69924(8) 0.0259 1.0000 Uani . . . . . .
C58 C 0.5685(3) -0.10363(14) 0.72178(7) 0.0263 1.0000 Uani . . . . . .
C59 C 0.7187(3) -0.13999(15) 0.71030(7) 0.0251 1.0000 Uani . . . . . .
C60 C 0.7368(3) -0.14371(13) 0.66358(7) 0.0214 1.0000 Uani . . . . . .
C61 C 0.8932(3) -0.16735(14) 0.65058(7) 0.0229 1.0000 Uani . . . . . .
C62 C 0.9681(3) -0.12432(15) 0.62328(8) 0.0316 1.0000 Uani . . . . . .
H621 H 1.0647 -0.1396 0.6148 0.0366 1.0000 Uiso R . . . . .
H622 H 0.9244 -0.0776 0.6115 0.0353 1.0000 Uiso R . . . . .
C63 C 0.9587(3) -0.24119(15) 0.66960(8) 0.0290 1.0000 Uani . . . . . .
H632 H 1.0551 -0.2525 0.6587 0.0433 1.0000 Uiso R . . . . .
H633 H 0.9686 -0.2346 0.6994 0.0425 1.0000 Uiso R . . . . .
H631 H 0.8967 -0.2872 0.6651 0.0425 1.0000 Uiso R . . . . .
H601 H 0.7212 -0.0898 0.6529 0.0247 1.0000 Uiso R . . . . .
H591 H 0.7988 -0.1086 0.7221 0.0301 1.0000 Uiso R . . . . .
H592 H 0.7265 -0.1943 0.7212 0.0296 1.0000 Uiso R . . . . .
H581 H 0.5536 -0.1087 0.7510 0.0294 1.0000 Uiso R . . . . .
H582 H 0.5697 -0.0461 0.7151 0.0311 1.0000 Uiso R . . . . .
C64 C 0.2891(3) -0.13239(17) 0.71815(8) 0.0325 1.0000 Uani . . . . . .
H643 H 0.2738 -0.0762 0.7244 0.0474 1.0000 Uiso R . . . . .
H642 H 0.2850 -0.1625 0.7427 0.0472 1.0000 Uiso R . . . . .
H641 H 0.2132 -0.1501 0.6992 0.0485 1.0000 Uiso R . . . . .
H561 H 0.3808 -0.2093 0.6522 0.0300 1.0000 Uiso R . . . . .
H551 H 0.6458 -0.2536 0.6489 0.0255 1.0000 Uiso R . . . . .
H421 H 0.4623 -0.0762 0.6266 0.0453 1.0000 Uiso R . . . . .
H311 H 0.7617 0.6087 0.7242 0.0578 0.8000 Uiso R . . . . .
H312 H 0.7036 0.5263 0.7092 0.0578 0.8000 Uiso R . . . . .
H313 H 0.7150 0.5973 0.6788 0.0578 0.8000 Uiso R . . . . .
H291 H 0.5205 0.5933 0.7454 0.0390 0.8000 Uiso R . . . . .
H292 H 0.5318 0.6644 0.7150 0.0390 0.8000 Uiso R . . . . .
H301 H 0.5384 0.6679 0.7079 0.0587 0.2000 Uiso R . . . . .
H302 H 0.5734 0.6346 0.6606 0.0587 0.2000 Uiso R . . . . .
H261 H 0.2459 0.5678 0.7322 0.0343 0.8000 Uiso R . . . . .
H262 H 0.2515 0.6478 0.7081 0.0343 0.8000 Uiso R . . . . .
H271 H 0.2729 0.6591 0.6821 0.0407 0.2000 Uiso R . . . . .
H272 H 0.3047 0.6075 0.6436 0.0407 0.2000 Uiso R . . . . .
H281 H 0.4268 0.5159 0.6928 0.0407 0.8000 Uiso R . . . . .
H282 H 0.4275 0.5925 0.6647 0.0407 0.8000 Uiso R . . . . .
H283 H 0.3931 0.5672 0.7207 0.0404 0.2000 Uiso R . . . . .
H284 H 0.4331 0.5210 0.6809 0.0404 0.2000 Uiso R . . . . .
H251 H 0.0419 0.5771 0.6914 0.0350 0.8000 Uiso R . . . . .
H252 H 0.1423 0.5886 0.6531 0.0350 0.8000 Uiso R . . . . .
H253 H 0.1038 0.5715 0.7064 0.0350 0.2000 Uiso R . . . . .
H254 H 0.0629 0.5860 0.6608 0.0350 0.2000 Uiso R . . . . .
H314 H 0.7768 0.6171 0.7023 0.0581 0.2000 Uiso R . . . . .
H315 H 0.6792 0.5739 0.7347 0.0581 0.2000 Uiso R . . . . .
H316 H 0.7121 0.5329 0.6931 0.0581 0.2000 Uiso R . . . . .

loop_
_atom_site_aniso_label
_atom_site_aniso_U_11
_atom_site_aniso_U_22
_atom_site_aniso_U_33
_atom_site_aniso_U_23
_atom_site_aniso_U_13
_atom_site_aniso_U_12
O1 0.0172(8) 0.0307(9) 0.0260(8) 0.0041(7) -0.0009(6) -0.0050(7)
C2 0.0198(11) 0.0270(11) 0.0203(10) 0.0005(9) -0.0011(8) 0.0008(9)
O3 0.0188(8) 0.0205(8) 0.0392(9) 0.0018(7) -0.0012(7) -0.0004(6)
C4 0.0152(10) 0.0221(11) 0.0298(12) -0.0019(9) -0.0014(8) -0.0025(8)
N5 0.0170(9) 0.0202(9) 0.0318(11) -0.0005(8) 0.0006(8) -0.0001(7)
C6 0.0280(13) 0.0354(14) 0.0339(14) -0.0032(11) -0.0071(10) -0.0062(11)
C7 0.0289(13) 0.0422(15) 0.0309(13) 0.0046(11) -0.0026(10) 0.0012(11)
C8 0.0236(12) 0.0251(12) 0.0430(15) 0.0067(11) -0.0054(10) -0.0015(10)
O9 0.0143(7) 0.0222(8) 0.0386(9) -0.0039(7) 0.0047(6) -0.0008(6)
C10 0.0191(11) 0.0150(10) 0.0330(12) 0.0010(9) -0.0012(9) -0.0026(8)
O11 0.0201(8) 0.0331(9) 0.0281(8) -0.0019(7) 0.0001(6) -0.0027(7)
C12 0.0174(10) 0.0248(11) 0.0268(12) 0.0029(9) 0.0025(9) -0.0008(9)
N13 0.0146(8) 0.0250(10) 0.0282(10) -0.0007(8) -0.0004(7) 0.0011(7)
C14 0.0208(11) 0.0257(12) 0.0409(14) 0.0024(11) 0.0043(10) -0.0063(9)
C15 0.0283(12) 0.0222(11) 0.0442(15) -0.0038(11) 0.0007(11) -0.0029(10)
C16 0.0226(12) 0.0323(13) 0.0333(13) -0.0062(11) 0.0020(9) -0.0047(10)
O17 0.0264(8) 0.0229(8) 0.0237(8) 0.0008(6) 0.0039(6) -0.0014(6)
C18 0.0150(10) 0.0233(11) 0.0217(11) 0.0005(9) -0.0009(8) 0.0012(8)
C19 0.0143(10) 0.0201(10) 0.0259(11) 0.0003(9) 0.0000(8) 0.0008(8)
C20 0.0174(10) 0.0219(11) 0.0263(11) 0.0011(9) 0.0005(9) 0.0004(8)
O21 0.0305(9) 0.0231(8) 0.0303(9) -0.0006(7) 0.0107(7) -0.0018(7)
C22 0.0196(11) 0.0244(11) 0.0262(11) -0.0025(9) 0.0013(9) 0.0027(9)
C23 0.0151(10) 0.0219(11) 0.0314(12) 0.0000(9) -0.0035(9) 0.0040(9)
C24 0.0172(10) 0.0217(11) 0.0268(11) 0.0044(9) -0.0015(9) 0.0013(8)
C25 0.0279(12) 0.0224(12) 0.0370(14) -0.0018(10) -0.0004(10) 0.0038(9)
C26 0.0349(16) 0.0199(14) 0.0306(16) -0.0042(12) 0.0010(12) -0.0007(12)
C27 0.035(5) 0.029(5) 0.048(5) -0.010(5) -0.002(4) 0.007(4)
C28 0.0304(13) 0.0253(12) 0.0452(15) -0.0068(11) -0.0019(11) -0.0008(10)
C29 0.0358(17) 0.0236(15) 0.0391(17) 0.0015(13) -0.0065(14) -0.0039(13)
C30 0.038(5) 0.056(6) 0.056(6) -0.011(5) 0.003(5) -0.009(5)
C31 0.0344(15) 0.0440(17) 0.067(2) -0.0115(15) -0.0083(14) -0.0064(13)
C32 0.0186(10) 0.0198(11) 0.0231(11) 0.0002(8) 0.0007(8) -0.0002(8)
C33 0.0217(11) 0.0205(11) 0.0212(10) 0.0012(9) 0.0022(8) 0.0022(9)
C34 0.0195(11) 0.0200(10) 0.0292(12) 0.0013(9) 0.0018(9) 0.0029(9)
C35 0.0227(12) 0.0308(12) 0.0303(12) -0.0018(10) 0.0035(9) 0.0023(10)
C36 0.0254(12) 0.0318(13) 0.0368(14) -0.0065(11) 0.0026(10) 0.0009(10)
C37 0.0244(12) 0.0226(11) 0.0335(13) 0.0017(10) 0.0004(10) 0.0013(9)
C38 0.0281(13) 0.0212(11) 0.0382(14) 0.0060(10) -0.0013(10) -0.0020(10)
C39 0.0248(12) 0.0221(11) 0.0293(12) -0.0033(9) 0.0011(9) 0.0003(9)
C40 0.0206(11) 0.0191(10) 0.0278(11) -0.0010(9) -0.0009(9) 0.0016(9)
C41 0.0267(13) 0.0251(12) 0.0457(15) -0.0000(11) 0.0040(11) -0.0033(10)
O42 0.0349(10) 0.0273(9) 0.0310(9) 0.0004(7) 0.0051(7) 0.0123(7)
C43 0.0142(10) 0.0212(11) 0.0347(12) -0.0052(9) 0.0015(9) 0.0029(9)
C44 0.0163(10) 0.0208(11) 0.0286(12) -0.0033(9) 0.0005(9) -0.0004(8)
C45 0.0129(10) 0.0168(10) 0.0353(13) -0.0039(9) -0.0019(9) -0.0019(8)
O46 0.0259(8) 0.0196(8) 0.0310(9) -0.0023(7) 0.0014(7) 0.0053(7)
C47 0.0126(9) 0.0247(11) 0.0315(12) -0.0080(9) 0.0009(8) -0.0010(8)
C48 0.0161(10) 0.0267(12) 0.0298(12) -0.0047(9) -0.0027(9) -0.0032(9)
C49 0.0173(10) 0.0212(11) 0.0327(12) 0.0002(9) -0.0018(9) 0.0024(9)
C50 0.0205(11) 0.0317(13) 0.0288(13) -0.0044(10) -0.0035(9) -0.0009(10)
C51 0.0267(12) 0.0299(12) 0.0226(11) 0.0004(10) -0.0018(9) 0.0028(10)
C52 0.0193(11) 0.0291(12) 0.0273(11) 0.0003(9) 0.0004(9) 0.0011(9)
C53 0.0279(12) 0.0320(12) 0.0278(12) 0.0016(10) 0.0023(10) 0.0018(10)
C54 0.0225(12) 0.0393(14) 0.0389(14) 0.0025(11) 0.0039(10) -0.0026(11)
C55 0.0181(10) 0.0167(10) 0.0315(12) -0.0014(9) 0.0021(9) -0.0019(9)
C56 0.0225(12) 0.0230(11) 0.0318(12) 0.0021(9) 0.0018(9) -0.0026(9)
C57 0.0259(12) 0.0207(11) 0.0310(12) 0.0050(9) 0.0058(10) 0.0005(9)
C58 0.0291(12) 0.0229(11) 0.0269(11) -0.0001(9) 0.0061(9) 0.0004(10)
C59 0.0241(11) 0.0234(11) 0.0278(12) 0.0009(9) 0.0024(9) -0.0004(9)
C60 0.0233(11) 0.0158(10) 0.0252(11) 0.0008(8) 0.0018(9) -0.0016(9)
C61 0.0207(11) 0.0218(11) 0.0261(11) -0.0037(9) -0.0003(9) -0.0019(9)
C62 0.0292(13) 0.0292(13) 0.0364(13) -0.0031(11) 0.0069(10) -0.0024(10)
C63 0.0242(12) 0.0291(12) 0.0337(13) -0.0005(10) -0.0012(10) 0.0030(10)
C64 0.0264(12) 0.0352(14) 0.0359(14) 0.0018(11) 0.0096(10) 0.0027(11)

loop_
_atom_type_symbol
_atom_type_scat_dispersion_real
_atom_type_scat_dispersion_imag
_atom_type_scat_Cromer_Mann_a1
_atom_type_scat_Cromer_Mann_b1
_atom_type_scat_Cromer_Mann_a2
_atom_type_scat_Cromer_Mann_b2
_atom_type_scat_Cromer_Mann_a3
_atom_type_scat_Cromer_Mann_b3
_atom_type_scat_Cromer_Mann_a4
_atom_type_scat_Cromer_Mann_b4
_atom_type_scat_Cromer_Mann_c
_atom_type_scat_source
C 0.0181 0.0091 2.3100 20.8439 1.0200 10.2075 1.5886 0.5687 0.8650 51.6512 0.2156 'International Tables Vol C 4.2.6.8 and 6.1.1.4'
H 0.0000 0.0000 0.4930 10.5109 0.3229 26.1257 0.1402 3.1424 0.0408 57.7998 0.0030 'International Tables Vol C 4.2.6.8 and 6.1.1.4'
N 0.0311 0.0180 12.2126 0.0057 3.1322 9.8933 2.0125 28.9975 1.1663 0.5826 -11.5290 'International Tables Vol C 4.2.6.8 and 6.1.1.4'
O 0.0492 0.0322 3.0485 13.2771 2.2868 5.7011 1.5463 0.3239 0.8670 32.9089 0.2508 'International Tables Vol C 4.2.6.8 and 6.1.1.4'

loop_
_geom_angle_atom_site_label_1
_geom_angle_site_symmetry_1
_geom_angle_atom_site_label_2
_geom_angle_site_symmetry_2
_geom_angle_atom_site_label_3
_geom_angle_site_symmetry_3
_geom_angle
_geom_angle_publ_flag
O1 . C2 . O3 . 125.6(2) yes
O1 . C2 . C4 . 116.9(2) yes
O3 . C2 . C4 . 117.5(2) yes
C2 . C4 . N5 . 109.07(18) yes
C2 . C4 . C8 . 114.5(2) yes
N5 . C4 . C8 . 102.79(18) yes
C2 . C4 . H41 . 110.0 no
N5 . C4 . H41 . 107.2 no
C8 . C4 . H41 . 112.7 no
C4 . N5 . C6 . 107.79(18) yes
C4 . N5 . H52 . 110.4 no
C6 . N5 . H52 . 109.1 no
C4 . N5 . H51 . 110.4 no
C6 . N5 . H51 . 109.2 no
H52 . N5 . H51 . 109.9 no
N5 . C6 . C7 . 105.41(19) yes
N5 . C6 . H62 . 109.8 no
C7 . C6 . H62 . 110.9 no
N5 . C6 . H61 . 109.8 no
C7 . C6 . H61 . 111.5 no
H62 . C6 . H61 . 109.3 no
C6 . C7 . C8 . 103.3(2) yes
C6 . C7 . H72 . 109.5 no
C8 . C7 . H72 . 111.9 no
C6 . C7 . H71 . 112.1 no
C8 . C7 . H71 . 111.2 no
H72 . C7 . H71 . 108.7 no
C7 . C8 . C4 . 102.3(2) yes
C7 . C8 . H81 . 108.8 no
C4 . C8 . H81 . 110.7 no
C7 . C8 . H82 . 112.4 no
C4 . C8 . H82 . 111.7 no
H81 . C8 . H82 . 110.6 no
O9 . C10 . O11 . 126.1(2) yes
O9 . C10 . C12 . 116.6(2) yes
O11 . C10 . C12 . 117.3(2) yes
C10 . C12 . N13 . 108.90(19) yes
C10 . C12 . C16 . 113.50(19) yes
N13 . C12 . C16 . 103.13(18) yes
C10 . C12 . H121 . 111.3 no
N13 . C12 . H121 . 107.3 no
C16 . C12 . H121 . 112.2 no
C12 . N13 . C14 . 107.86(18) yes
C12 . N13 . H131 . 110.7 no
C14 . N13 . H131 . 108.2 no
C12 . N13 . H132 . 111.7 no
C14 . N13 . H132 . 109.0 no
H131 . N13 . H132 . 109.2 no
N13 . C14 . C15 . 105.34(19) yes
N13 . C14 . H141 . 108.6 no
C15 . C14 . H141 . 112.5 no
N13 . C14 . H142 . 109.9 no
C15 . C14 . H142 . 110.2 no
H141 . C14 . H142 . 110.2 no
C14 . C15 . C16 . 103.7(2) yes
C14 . C15 . H151 . 112.4 no
C16 . C15 . H151 . 112.9 no
C14 . C15 . H152 . 110.1 no
C16 . C15 . H152 . 108.4 no
H151 . C15 . H152 . 109.3 no
C12 . C16 . C15 . 102.5(2) yes
C12 . C16 . H161 . 109.4 no
C15 . C16 . H161 . 109.9 no
C12 . C16 . H162 . 112.4 no
C15 . C16 . H162 . 112.2 no
H161 . C16 . H162 . 110.2 no
C18 . O17 . H171 . 108.2 no
O17 . C18 . C19 . 117.0(2) yes
O17 . C18 . C24 . 121.0(2) yes
C19 . C18 . C24 . 122.0(2) yes
C18 . C19 . C20 . 116.2(2) yes
C18 . C19 . C32 . 120.3(2) yes
C20 . C19 . C32 . 123.5(2) yes
C19 . C20 . O21 . 121.4(2) yes
C19 . C20 . C22 . 122.4(2) yes
O21 . C20 . C22 . 116.2(2) yes
C20 . O21 . H211 . 111.9 no
C20 . C22 . C23 . 120.4(2) yes
C20 . C22 . H221 . 118.9 no
C23 . C22 . H221 . 120.8 no
C22 . C23 . C24 . 118.4(2) yes
C22 . C23 . C25 . 121.2(2) yes
C24 . C23 . C25 . 120.5(2) yes
C23 . C24 . C18 . 120.6(2) yes
C23 . C24 . H241 . 119.2 no
C18 . C24 . H241 . 120.2 no
C23 . C25 . C26 . 114.3(2) yes
C23 . C25 . C27 . 116.6(4) yes
C26 . C25 . C27 . 44.2(4) yes
C23 . C25 . H251 . 108.2 no
C26 . C25 . H251 . 108.2 no
C27 . C25 . H251 . 134.1 no
C23 . C25 . H252 . 108.3 no
C26 . C25 . H252 . 108.3 no
C27 . C25 . H252 . 65.9 no
H251 . C25 . H252 . 109.5 no
C23 . C25 . H253 . 107.6 no
C26 . C25 . H253 . 66.8 no
C27 . C25 . H253 . 107.8 no
H251 . C25 . H253 . 46.2 no
H252 . C25 . H253 . 142.0 no
C23 . C25 . H254 . 107.7 no
C26 . C25 . H254 . 136.9 no
C27 . C25 . H254 . 107.6 no
H251 . C25 . H254 . 65.4 no
H252 . C25 . H254 . 46.8 no
H253 . C25 . H254 . 109.5 no
C25 . C26 . C27 . 69.7(4) yes
C25 . C26 . C28 . 116.92(9) yes
C27 . C26 . C28 . 65.0(4) yes
C25 . C26 . H261 . 107.5 no
C27 . C26 . H261 . 167.7 no
C28 . C26 . H261 . 107.7 no
C25 . C26 . H262 . 107.4 no
C27 . C26 . H262 . 82.7 no
C28 . C26 . H262 . 107.7 no
H261 . C26 . H262 . 109.5 no
C25 . C27 . C26 . 66.1(3) yes
C25 . C27 . C28 . 117.11(10) yes
C26 . C27 . C28 . 68.9(3) yes
C25 . C27 . H271 . 106.8 no
C26 . C27 . H271 . 81.4 no
C28 . C27 . H271 . 107.3 no
C25 . C27 . H272 . 108.1 no
C26 . C27 . H272 . 169.1 no
C28 . C27 . H272 . 107.9 no
H271 . C27 . H272 . 109.5 no
C25 . C27 . H282 . 142.2 no
C26 . C27 . H282 . 109.2 no
C28 . C27 . H282 . 40.6 no
H271 . C27 . H282 . 109.5 no
H272 . C27 . H282 . 69.1 no
C26 . C28 . C27 . 46.1(4) yes
C26 . C28 . C29 . 115.61(9) yes
C27 . C28 . C29 . 133.3(4) yes
C26 . C28 . C30 . 134.4(5) yes
C27 . C28 . C30 . 115.64(9) yes
C29 . C28 . C30 . 38.8(6) yes
C26 . C28 . H281 . 107.7 no
C27 . C28 . H281 . 118.5 no
C29 . C28 . H281 . 108.0 no
C30 . C28 . H281 . 116.0 no
C26 . C28 . H282 . 108.0 no
C27 . C28 . H282 . 62.2 no
C29 . C28 . H282 . 107.3 no
C30 . C28 . H282 . 69.0 no
H281 . C28 . H282 . 110.2 no
C26 . C28 . H283 . 62.2 no
C27 . C28 . H283 . 108.0 no
C29 . C28 . H283 . 69.6 no
C30 . C28 . H283 . 108.1 no
H281 . C28 . H283 . 85.2 no
C26 . C28 . H284 . 117.5 no
C27 . C28 . H284 . 107.8 no
C29 . C28 . H284 . 117.1 no
C30 . C28 . H284 . 107.8 no
H281 . C28 . H284 . 24.3 no
H282 . C28 . H283 . 164.1 no
H282 . C28 . H284 . 86.0 no
H283 . C28 . H284 . 109.5 no
C28 . C29 . C30 . 71.2(4) yes
C28 . C29 . C31 . 115.57(9) yes
C30 . C29 . C31 . 69.9(5) yes
C28 . C29 . H291 . 108.2 no
C30 . C29 . H291 . 176.9 no
C31 . C29 . H291 . 108.0 no
C28 . C29 . H292 . 107.9 no
C30 . C29 . H292 . 73.5 no
C31 . C29 . H292 . 107.6 no
H291 . C29 . H292 . 109.5 no
C28 . C29 . H301 . 102.7 no
C30 . C29 . H301 . 60.8 no
C31 . C29 . H301 . 100.6 no
H291 . C29 . H301 . 122.1 no
H292 . C29 . H301 . 12.7 no
C28 . C30 . C29 . 70.0(4) yes
C28 . C30 . C31 . 115.79(10) yes
C29 . C30 . C31 . 71.5(4) yes
C28 . C30 . H292 . 96.4 no
C29 . C30 . H292 . 51.6 no
C31 . C30 . H292 . 97.6 no
C28 . C30 . H301 . 102.8 no
C29 . C30 . H301 . 62.5 no
C31 . C30 . H301 . 102.3 no
H292 . C30 . H301 . 10.9 no
C28 . C30 . H302 . 110.5 no
C29 . C30 . H302 . 176.9 no
C31 . C30 . H302 . 110.6 no
H292 . C30 . H302 . 125.4 no
H301 . C30 . H302 . 114.6 no
C29 . C31 . C30 . 38.6(6) yes
C29 . C31 . H311 . 108.3 no
C30 . C31 . H311 . 124.9 no
C29 . C31 . H312 . 109.8 no
C30 . C31 . H312 . 122.1 no
H311 . C31 . H312 . 109.5 no
C29 . C31 . H313 . 110.2 no
C30 . C31 . H313 . 71.7 no
H311 . C31 . H313 . 109.5 no
H312 . C31 . H313 . 109.5 no
C29 . C31 . H314 . 126.2 no
C30 . C31 . H314 . 109.5 no
H311 . C31 . H314 . 45.8 no
H312 . C31 . H314 . 122.8 no
H313 . C31 . H314 . 63.7 no
C29 . C31 . H315 . 71.1 no
C30 . C31 . H315 . 109.6 no
H311 . C31 . H315 . 63.6 no
H312 . C31 . H315 . 76.2 no
H313 . C31 . H315 . 172.6 no
C29 . C31 . H316 . 121.1 no
C30 . C31 . H316 . 109.4 no
H311 . C31 . H316 . 124.7 no
H312 . C31 . H316 . 33.2 no
H313 . C31 . H316 . 76.3 no
H314 . C31 . H315 . 109.5 no
H314 . C31 . H316 . 109.5 no
H315 . C31 . H316 . 109.5 no
C19 . C32 . C33 . 111.78(18) yes
C19 . C32 . C40 . 111.56(18) yes
C33 . C32 . C40 . 110.69(18) yes
C19 . C32 . H321 . 107.8 no
C33 . C32 . H321 . 108.4 no
C40 . C32 . H321 . 106.4 no
C32 . C33 . C34 . 111.69(18) yes
C32 . C33 . C37 . 109.27(19) yes
C34 . C33 . C37 . 112.65(19) yes
C32 . C33 . H331 . 109.1 no
C34 . C33 . H331 . 106.6 no
C37 . C33 . H331 . 107.3 no
C33 . C34 . C35 . 117.5(2) yes
C33 . C34 . C36 . 121.5(2) yes
C35 . C34 . C36 . 121.0(2) yes
C34 . C35 . H352 . 111.1 no
C34 . C35 . H353 . 111.4 no
H352 . C35 . H353 . 109.1 no
C34 . C35 . H351 . 109.8 no
H352 . C35 . H351 . 107.1 no
H353 . C35 . H351 . 108.2 no
C34 . C36 . H362 . 120.5 no
C34 . C36 . H361 . 120.8 no
H362 . C36 . H361 . 118.7 no
C33 . C37 . C38 . 111.1(2) yes
C33 . C37 . H371 . 109.5 no
C38 . C37 . H371 . 110.6 no
C33 . C37 . H372 . 109.4 no
C38 . C37 . H372 . 106.8 no
H371 . C37 . H372 . 109.5 no
C37 . C38 . C39 . 112.3(2) yes
C37 . C38 . H381 . 109.7 no
C39 . C38 . H381 . 107.4 no
C37 . C38 . H382 . 111.2 no
C39 . C38 . H382 . 108.7 no
H381 . C38 . H382 . 107.4 no
C38 . C39 . C40 . 121.8(2) yes
C38 . C39 . C41 . 116.6(2) yes
C40 . C39 . C41 . 121.6(2) yes
C32 . C40 . C39 . 125.1(2) yes
C32 . C40 . H401 . 117.4 no
C39 . C40 . H401 . 117.4 no
C39 . C41 . H413 . 109.8 no
C39 . C41 . H412 . 109.2 no
H413 . C41 . H412 . 108.9 no
C39 . C41 . H411 . 108.2 no
H413 . C41 . H411 . 110.4 no
H412 . C41 . H411 . 110.3 no
C43 . O42 . H421 . 110.4 no
O42 . C43 . C44 . 121.6(2) yes
O42 . C43 . C49 . 116.1(2) yes
C44 . C43 . C49 . 122.2(2) yes
C43 . C44 . C45 . 116.1(2) yes
C43 . C44 . C55 . 123.1(2) yes
C45 . C44 . C55 . 120.4(2) yes
C44 . C45 . O46 . 116.8(2) yes
C44 . C45 . C47 . 121.8(2) yes
O46 . C45 . C47 . 121.4(2) yes
C45 . O46 . H461 . 110.6 no
C45 . C47 . C48 . 121.0(2) yes
C45 . C47 . H471 . 120.3 no
C48 . C47 . H471 . 118.7 no
C47 . C48 . C49 . 118.2(2) yes
C47 . C48 . C50 . 120.8(2) yes
C49 . C48 . C50 . 121.0(2) yes
C48 . C49 . C43 . 120.7(2) yes
C48 . C49 . H491 . 120.9 no
C43 . C49 . H491 . 118.4 no
C48 . C50 . C51 . 115.03(19) yes
C48 . C50 . H502 . 108.6 no
C51 . C50 . H502 . 106.8 no
C48 . C50 . H501 . 107.5 no
C51 . C50 . H501 . 109.7 no
H502 . C50 . H501 . 109.1 no
C50 . C51 . C52 . 114.5(2) yes
C50 . C51 . H512 . 108.5 no
C52 . C51 . H512 . 109.1 no
C50 . C51 . H511 . 107.6 no
C52 . C51 . H511 . 108.9 no
H512 . C51 . H511 . 108.1 no
C51 . C52 . C53 . 112.2(2) yes
C51 . C52 . H522 . 110.5 no
C53 . C52 . H522 . 107.3 no
C51 . C52 . H521 . 110.0 no
C53 . C52 . H521 . 108.6 no
H522 . C52 . H521 . 108.2 no
C52 . C53 . C54 . 113.3(2) yes
C52 . C53 . H532 . 107.5 no
C54 . C53 . H532 . 109.1 no
C52 . C53 . H531 . 108.3 no
C54 . C53 . H531 . 109.9 no
H532 . C53 . H531 . 108.6 no
C53 . C54 . H542 . 110.1 no
C53 . C54 . H543 . 107.1 no
H542 . C54 . H543 . 110.4 no
C53 . C54 . H541 . 107.7 no
H542 . C54 . H541 . 110.7 no
H543 . C54 . H541 . 110.7 no
C44 . C55 . C56 . 113.11(19) yes
C44 . C55 . C60 . 109.61(18) yes
C56 . C55 . C60 . 111.43(19) yes
C44 . C55 . H551 . 105.9 no
C56 . C55 . H551 . 108.7 no
C60 . C55 . H551 . 107.8 no
C55 . C56 . C57 . 125.6(2) yes
C55 . C56 . H561 . 116.6 no
C57 . C56 . H561 . 117.8 no
C56 . C57 . C58 . 121.2(2) yes
C56 . C57 . C64 . 123.1(2) yes
C58 . C57 . C64 . 115.7(2) yes
C57 . C58 . C59 . 112.0(2) yes
C57 . C58 . H581 . 109.9 no
C59 . C58 . H581 . 109.2 no
C57 . C58 . H582 . 108.9 no
C59 . C58 . H582 . 109.0 no
H581 . C58 . H582 . 107.8 no
C58 . C59 . C60 . 110.7(2) yes
C58 . C59 . H591 . 109.9 no
C60 . C59 . H591 . 109.8 no
C58 . C59 . H592 . 110.1 no
C60 . C59 . H592 . 108.4 no
H591 . C59 . H592 . 107.8 no
C59 . C60 . C55 . 110.23(19) yes
C59 . C60 . C61 . 112.72(19) yes
C55 . C60 . C61 . 112.63(18) yes
C59 . C60 . H601 . 107.7 no
C55 . C60 . H601 . 107.5 no
C61 . C60 . H601 . 105.7 no
C60 . C61 . C62 . 120.9(2) yes
C60 . C61 . C63 . 117.3(2) yes
C62 . C61 . C63 . 121.8(2) yes
C61 . C62 . H621 . 120.8 no
C61 . C62 . H622 . 120.5 no
H621 . C62 . H622 . 118.7 no
C61 . C63 . H632 . 111.2 no
C61 . C63 . H633 . 110.6 no
H632 . C63 . H633 . 108.1 no
C61 . C63 . H631 . 111.7 no
H632 . C63 . H631 . 107.8 no
H633 . C63 . H631 . 107.1 no
C57 . C64 . H643 . 109.0 no
C57 . C64 . H642 . 108.7 no
H643 . C64 . H642 . 109.2 no
C57 . C64 . H641 . 109.8 no
H643 . C64 . H641 . 109.5 no
H642 . C64 . H641 . 110.6 no
C31 . H311 . H314 . 67.1 no
C31 . H312 . H316 . 73.4 no
C30 . H292 . C29 . 54.9 no
C29 . H301 . C30 . 56.7 no
C28 . H281 . H284 . 77.9 no
C28 . H282 . C27 . 77.2 no
C28 . H284 . H281 . 77.8 no
C25 . H251 . H253 . 66.9 no
C25 . H252 . H254 . 66.6 no
H251 . H253 . C25 . 66.9 no
H252 . H254 . C25 . 66.6 no
H311 . H314 . C31 . 67.1 no
H312 . H316 . C31 . 73.4 no

loop_
_geom_bond_atom_site_label_1
_geom_bond_site_symmetry_1
_geom_bond_atom_site_label_2
_geom_bond_site_symmetry_2
_geom_bond_distance
_geom_bond_publ_flag
O1 . C2 . 1.262(3) yes
C2 . O3 . 1.249(3) yes
C2 . C4 . 1.535(3) yes
C4 . N5 . 1.492(3) yes
C4 . C8 . 1.523(3) yes
C4 . H41 . 0.971 no
N5 . C6 . 1.510(3) yes
N5 . H52 . 0.911 no
N5 . H51 . 0.895 no
C6 . C7 . 1.524(4) yes
C6 . H62 . 0.974 no
C6 . H61 . 0.971 no
C7 . C8 . 1.523(4) yes
C7 . H72 . 0.970 no
C7 . H71 . 0.975 no
C8 . H81 . 0.979 no
C8 . H82 . 0.972 no
O9 . C10 . 1.258(3) yes
C10 . O11 . 1.244(3) yes
C10 . C12 . 1.542(3) yes
C12 . N13 . 1.489(3) yes
C12 . C16 . 1.526(3) yes
C12 . H121 . 0.976 no
N13 . C14 . 1.517(3) yes
N13 . H131 . 0.891 no
N13 . H132 . 0.899 no
C14 . C15 . 1.525(4) yes
C14 . H141 . 0.975 no
C14 . H142 . 0.981 no
C15 . C16 . 1.523(4) yes
C15 . H151 . 0.965 no
C15 . H152 . 0.981 no
C16 . H161 . 0.983 no
C16 . H162 . 0.993 no
O17 . C18 . 1.370(3) yes
O17 . H171 . 0.832 no
C18 . C19 . 1.405(3) yes
C18 . C24 . 1.383(3) yes
C19 . C20 . 1.400(3) yes
C19 . C32 . 1.513(3) yes
C20 . O21 . 1.379(3) yes
C20 . C22 . 1.385(3) yes
O21 . H211 . 0.828 no
C22 . C23 . 1.393(3) yes
C22 . H221 . 0.945 no
C23 . C24 . 1.397(3) yes
C23 . C25 . 1.507(3) yes
C24 . H241 . 0.957 no
C25 . C26 . 1.513(3) yes
C25 . C27 . 1.551(6) yes
C25 . H251 . 0.950 no
C25 . H252 . 0.950 no
C25 . H253 . 0.950 no
C25 . H254 . 0.950 no
C26 . C27 . 1.154(9) yes
C26 . C28 . 1.495(3) yes
C26 . H261 . 0.950 no
C26 . H262 . 0.950 no
C27 . C28 . 1.452(6) yes
C27 . H271 . 0.950 no
C27 . H272 . 0.950 no
C27 . H282 . 1.317 no
C28 . C29 . 1.489(3) yes
C28 . C30 . 1.500(6) yes
C28 . H281 . 0.950 no
C28 . H282 . 0.969 no
C28 . H283 . 0.950 no
C28 . H284 . 0.950 no
C29 . C30 . 0.992(14) yes
C29 . C31 . 1.509(4) yes
C29 . H291 . 0.950 no
C29 . H292 . 0.950 no
C29 . H301 . 1.053 no
C30 . C31 . 1.494(6) yes
C30 . H292 . 1.163 no
C30 . H301 . 1.037 no
C30 . H302 . 0.950 no
C31 . H311 . 0.950 no
C31 . H312 . 0.950 no
C31 . H313 . 0.950 no
C31 . H314 . 0.950 no
C31 . H315 . 0.950 no
C31 . H316 . 0.950 no
C32 . C33 . 1.557(3) yes
C32 . C40 . 1.527(3) yes
C32 . H321 . 0.960 no
C33 . C34 . 1.508(3) yes
C33 . C37 . 1.529(3) yes
C33 . H331 . 0.979 no
C34 . C35 . 1.505(3) yes
C34 . C36 . 1.333(3) yes
C35 . H352 . 0.970 no
C35 . H353 . 0.970 no
C35 . H351 . 0.959 no
C36 . H362 . 0.951 no
C36 . H361 . 0.933 no
C37 . C38 . 1.522(3) yes
C37 . H371 . 0.969 no
C37 . H372 . 0.958 no
C38 . C39 . 1.507(3) yes
C38 . H381 . 0.990 no
C38 . H382 . 0.968 no
C39 . C40 . 1.329(3) yes
C39 . C41 . 1.502(3) yes
C40 . H401 . 0.934 no
C41 . H413 . 0.947 no
C41 . H412 . 0.967 no
C41 . H411 . 0.983 no
O42 . C43 . 1.381(3) yes
O42 . H421 . 0.820 no
C43 . C44 . 1.404(3) yes
C43 . C49 . 1.378(3) yes
C44 . C45 . 1.408(3) yes
C44 . C55 . 1.517(3) yes
C45 . O46 . 1.368(3) yes
C45 . C47 . 1.382(3) yes
O46 . H461 . 0.827 no
C47 . C48 . 1.392(3) yes
C47 . H471 . 0.930 no
C48 . C49 . 1.392(3) yes
C48 . C50 . 1.513(3) yes
C49 . H491 . 0.926 no
C50 . C51 . 1.531(3) yes
C50 . H502 . 0.985 no
C50 . H501 . 0.975 no
C51 . C52 . 1.527(3) yes
C51 . H512 . 0.989 no
C51 . H511 . 0.971 no
C52 . C53 . 1.527(3) yes
C52 . H522 . 0.974 no
C52 . H521 . 0.994 no
C53 . C54 . 1.520(4) yes
C53 . H532 . 0.984 no
C53 . H531 . 0.955 no
C54 . H542 . 0.961 no
C54 . H543 . 0.965 no
C54 . H541 . 0.964 no
C55 . C56 . 1.515(3) yes
C55 . C60 . 1.546(3) yes
C55 . H551 . 0.975 no
C56 . C57 . 1.339(3) yes
C56 . H561 . 0.951 no
C57 . C58 . 1.504(3) yes
C57 . C64 . 1.505(3) yes
C58 . C59 . 1.522(3) yes
C58 . H581 . 0.968 no
C58 . H582 . 0.985 no
C59 . C60 . 1.536(3) yes
C59 . H591 . 0.967 no
C59 . H592 . 0.977 no
C60 . C61 . 1.515(3) yes
C60 . H601 . 0.976 no
C61 . C62 . 1.327(3) yes
C61 . C63 . 1.500(3) yes
C62 . H621 . 0.943 no
C62 . H622 . 0.953 no
C63 . H632 . 0.952 no
C63 . H633 . 0.983 no
C63 . H631 . 0.960 no
C64 . H643 . 0.971 no
C64 . H642 . 0.947 no
C64 . H641 . 0.965 no
H311 . H314 . 0.740 no
H312 . H316 . 0.544 no
H281 . H284 . 0.400 no
H251 . H253 . 0.746 no
H252 . H254 . 0.755 no

loop_
_geom_hbond_atom_site_label_D
_geom_hbond_site_symmetry_D
_geom_hbond_atom_site_label_H
_geom_hbond_site_symmetry_H
_geom_hbond_atom_site_label_A
_geom_hbond_site_symmetry_A
_geom_hbond_angle_DHA
_geom_hbond_distance_DH
_geom_hbond_distance_HA
_geom_hbond_distance_DA
_geom_hbond_publ_flag
C8 . H82 . O17 . 160 0.97 2.53 3.465(4) yes
N5 . H52 . C10 3_566 154 0.91 2.51 3.355(4) yes
N5 . H52 . O11 3_566 167 0.91 1.85 2.748(4) yes
N5 . H51 . O9 . 145 0.89 1.99 2.768(4) yes
N13 . H131 . O1 3_666 144 0.89 2.01 2.780(4) yes
N13 . H132 . C2 1_655 151 0.90 2.52 3.342(4) yes
N13 . H132 . O3 1_655 167 0.90 1.88 2.763(4) yes
O21 . H211 . C40 . 137 0.83 2.22 2.880(4) yes
C24 . H241 . O1 . 130 0.96 2.53 3.229(4) yes
O17 . H171 . O1 . 177 0.83 1.83 2.664(4) yes
O46 . H461 . O9 1_545 175 0.83 1.89 2.710(4) yes
C47 . H471 . O9 1_545 131 0.93 2.58 3.268(4) yes
C55 . H551 . C30 1_545 139 0.98 2.60 3.395(4) yes
O42 . H421 . C56 . 141 0.82 2.21 2.899(4) yes
